data_1557580
loop_
_publ_author_name
'Ding, Pei-Gang'
'Zhou, Feng'
'Wang, Xin'
'Zhao, Qiu-Hua'
'Yu, Jin-Sheng'
'Zhou, Jian'

_publ_section_title
;
 H-bond donor-directed switching of diastereoselectivity in the Michael
 addition of \a-azido ketones to nitroolefins
;
_journal_issue 15
_journal_name_full 'Chemical Science'
_journal_page_first 3852
_journal_page_last 3861
_journal_paper_doi 10.1039/D0SC00475H
_journal_volume 11
_journal_year 2020
_chemical_absolute_configuration ad
_chemical_formula_sum 'C15 H12 N4 O3 S'
_chemical_formula_weight 328.35
_space_group_IT_number 19
_space_group_name_Hall 'P 2ac 2ab'
_space_group_name_H-M_alt 'P 21 21 21'
_symmetry_cell_setting orthorhombic
_symmetry_space_group_name_H-M 'P 21 21 21'
_atom_sites_solution_hydrogens geom
_atom_sites_solution_primary direct
_atom_sites_solution_secondary difmap
_audit_creation_method SHELXL-97
_audit_update_record
;
2018-10-20 deposited with the CCDC.	2020-03-11 downloaded from the CCDC.
;
_cell_angle_alpha 90.00
_cell_angle_beta 90.00
_cell_angle_gamma 90.00
_cell_formula_units_Z 4
_cell_length_a 6.4901(2)
_cell_length_b 13.5853(4)
_cell_length_c 17.2054(6)
_cell_measurement_reflns_used 7004
_cell_measurement_temperature 296(2)
_cell_measurement_theta_max 27.47
_cell_measurement_theta_min 2.37
_cell_volume 1517.00(8)
_computing_structure_refinement 'SHELXL-97 (Sheldrick, 2008)'
_computing_structure_solution 'SHELXS-97 (Sheldrick, 2008)'
_diffrn_ambient_temperature 296(2)
_diffrn_measured_fraction_theta_full 1.000
_diffrn_measured_fraction_theta_max 1.000
_diffrn_measurement_device_type 'Bruker Smart Apex II CCD'
_diffrn_radiation_monochromator graphite
_diffrn_radiation_source 'fine-focus sealed tube'
_diffrn_radiation_type MoK\a
_diffrn_radiation_wavelength 0.71073
_diffrn_reflns_av_R_equivalents 0.0316
_diffrn_reflns_av_sigmaI/netI 0.0177
_diffrn_reflns_limit_h_max 7
_diffrn_reflns_limit_h_min -7
_diffrn_reflns_limit_k_max 16
_diffrn_reflns_limit_k_min -14
_diffrn_reflns_limit_l_max 20
_diffrn_reflns_limit_l_min -20
_diffrn_reflns_number 17672
_diffrn_reflns_theta_full 25.01
_diffrn_reflns_theta_max 25.01
_diffrn_reflns_theta_min 1.91
_exptl_absorpt_coefficient_mu 0.234
_exptl_absorpt_correction_T_max 0.9591
_exptl_absorpt_correction_T_min 0.9205
_exptl_absorpt_correction_type multi-scan
_exptl_absorpt_process_details sadabs
_exptl_crystal_colour colorless
_exptl_crystal_density_diffrn 1.438
_exptl_crystal_density_method 'not measured'
_exptl_crystal_description block
_exptl_crystal_F_000 680
_exptl_crystal_size_max 0.36
_exptl_crystal_size_mid 0.24
_exptl_crystal_size_min 0.18
_refine_diff_density_max 0.221
_refine_diff_density_min -0.243
_refine_diff_density_rms 0.035
_refine_ls_abs_structure_details 'Flack H D (1983), Acta Cryst. A39, 876-881'
_refine_ls_abs_structure_Flack 0.01(9)
_refine_ls_extinction_method none
_refine_ls_goodness_of_fit_ref 1.055
_refine_ls_hydrogen_treatment constr
_refine_ls_matrix_type full
_refine_ls_number_parameters 208
_refine_ls_number_reflns 2673
_refine_ls_number_restraints 0
_refine_ls_restrained_S_all 1.055
_refine_ls_R_factor_all 0.0369
_refine_ls_R_factor_gt 0.0332
_refine_ls_shift/su_max 0.000
_refine_ls_shift/su_mean 0.000
_refine_ls_structure_factor_coef Fsqd
_refine_ls_weighting_details 'calc w=1/[\s^2^(Fo^2^)+(0.0534P)^2^+0.2743P] where P=(Fo^2^+2Fc^2^)/3'
_refine_ls_weighting_scheme calc
_refine_ls_wR_factor_gt 0.0885
_refine_ls_wR_factor_ref 0.0922
_reflns_number_gt 2510
_reflns_number_total 2673
_reflns_threshold_expression >2sigma(I)
_cod_data_source_file d0sc00475h3.cif
_cod_data_source_block z
_cod_depositor_comments
;
The following automatic conversions were performed:

data item '_symmetry_cell_setting' value 'Orthorhombic' was changed
to 'orthorhombic' in accordance with the
/home/data/users/saulius/crontab/automatic-downloads/rss-feeds/RSC/lib/dictionaries/cif_core.dic
dictionary named 'cif_core.dic' version 2.4.2 last updated on
2011-04-26.

Automatic conversion script
Id: cif_fix_values 7556 2019-12-06 15:28:31Z antanas 

 Adding full bibliography for 1557580--1557584.cif.

 Adding full bibliography for 1557580--1557584.cif.
;
_cod_original_sg_symbol_H-M P2(1)2(1)2(1)
_cod_database_code 1557580

loop_
_symmetry_equiv_pos_as_xyz
'x, y, z'
'-x+1/2, -y, z+1/2'
'-x, y+1/2, -z+1/2'
'x+1/2, -y+1/2, -z'

loop_
_atom_site_label
_atom_site_type_symbol
_atom_site_fract_x
_atom_site_fract_y
_atom_site_fract_z
_atom_site_U_iso_or_equiv
_atom_site_adp_type
_atom_site_occupancy
_atom_site_symmetry_multiplicity
_atom_site_calc_flag
_atom_site_refinement_flags
_atom_site_disorder_assembly
_atom_site_disorder_group
S1 S 0.97202(10) 0.40728(6) 0.99903(4) 0.0688(2) Uani 1 1 d . . .
O1 O 1.1846(4) 0.24230(15) 1.18721(17) 0.1035(8) Uani 1 1 d . . .
O2 O 1.4873(4) 0.27082(17) 1.22721(14) 0.1084(9) Uani 1 1 d . . .
O3 O 0.7033(2) 0.53418(12) 1.11922(10) 0.0519(4) Uani 1 1 d . . .
N1 N 1.3182(4) 0.29690(16) 1.20652(11) 0.0605(5) Uani 1 1 d . . .
N2 N 1.0029(3) 0.55486(13) 1.25598(10) 0.0478(4) Uani 1 1 d . . .
N3 N 0.8274(3) 0.52993(12) 1.27574(10) 0.0465(4) Uani 1 1 d . . .
N4 N 0.6732(4) 0.51170(16) 1.30216(13) 0.0683(6) Uani 1 1 d . . .
C1 C 0.8972(3) 0.68474(14) 1.10727(10) 0.0383(4) Uani 1 1 d . . .
C2 C 0.7593(3) 0.75361(16) 1.07788(12) 0.0477(5) Uani 1 1 d . . .
H2A H 0.6241 0.7363 1.0662 0.057 Uiso 1 1 calc R . .
C3 C 0.8295(4) 0.84857(17) 1.06651(14) 0.0558(6) Uani 1 1 d . . .
H3A H 0.7409 0.8963 1.0469 0.067 Uiso 1 1 calc R . .
C4 C 1.0305(4) 0.87281(17) 1.08409(13) 0.0565(6) Uani 1 1 d . . .
H4A H 1.0753 0.9370 1.0758 0.068 Uiso 1 1 calc R . .
C5 C 1.1672(4) 0.80450(15) 1.11361(12) 0.0485(5) Uani 1 1 d . . .
H5A H 1.3019 0.8223 1.1256 0.058 Uiso 1 1 calc R . .
C6 C 1.0999(3) 0.70934(14) 1.12496(11) 0.0379(4) Uani 1 1 d . . .
C7 C 1.2184(3) 0.62102(14) 1.15456(13) 0.0412(5) Uani 1 1 d . . .
H7A H 1.2941 0.6372 1.2015 0.049 Uiso 1 1 calc R . .
H7B H 1.3144 0.5973 1.1156 0.049 Uiso 1 1 calc R . .
C8 C 1.0520(3) 0.54428(14) 1.17121(11) 0.0361(4) Uani 1 1 d . . .
C9 C 0.8588(3) 0.58190(15) 1.12773(11) 0.0381(4) Uani 1 1 d . . .
C10 C 1.2805(3) 0.40535(15) 1.20699(12) 0.0455(5) Uani 1 1 d . . .
H10A H 1.4053 0.4390 1.1911 0.055 Uiso 1 1 calc R . .
H10B H 1.2483 0.4261 1.2596 0.055 Uiso 1 1 calc R . .
C11 C 1.1057(3) 0.43541(13) 1.15351(11) 0.0361(4) Uani 1 1 d . . .
H11A H 0.9853 0.3953 1.1668 0.043 Uiso 1 1 calc R . .
C12 C 1.1585(3) 0.41569(13) 1.06952(11) 0.0382(4) Uani 1 1 d . . .
C13 C 1.3477(3) 0.39592(16) 1.03731(12) 0.0471(5) Uani 1 1 d . . .
H13A H 1.4703 0.3975 1.0653 0.057 Uiso 1 1 calc R . .
C14 C 1.3370(5) 0.37279(18) 0.95708(14) 0.0614(6) Uani 1 1 d . . .
H14A H 1.4511 0.3569 0.9269 0.074 Uiso 1 1 calc R . .
C15 C 1.1456(5) 0.3763(2) 0.92983(14) 0.0705(8) Uani 1 1 d . . .
H15B H 1.1109 0.3633 0.8784 0.085 Uiso 1 1 calc R . .

loop_
_atom_site_aniso_label
_atom_site_aniso_U_11
_atom_site_aniso_U_22
_atom_site_aniso_U_33
_atom_site_aniso_U_23
_atom_site_aniso_U_13
_atom_site_aniso_U_12
S1 0.0608(4) 0.0908(5) 0.0549(3) -0.0177(4) -0.0194(3) 0.0093(3)
O1 0.1089(17) 0.0424(10) 0.159(2) 0.0237(12) -0.0107(18) -0.0096(12)
O2 0.1267(19) 0.0858(15) 0.1126(18) -0.0154(13) -0.0515(16) 0.0645(15)
O3 0.0356(7) 0.0505(8) 0.0697(10) -0.0025(7) -0.0087(7) -0.0038(7)
N1 0.0823(15) 0.0494(11) 0.0499(10) 0.0086(9) -0.0026(11) 0.0225(12)
N2 0.0460(10) 0.0537(11) 0.0438(9) -0.0084(8) -0.0013(8) 0.0027(9)
N3 0.0571(12) 0.0389(9) 0.0436(9) -0.0010(7) 0.0055(9) 0.0092(9)
N4 0.0680(14) 0.0711(14) 0.0657(13) 0.0039(11) 0.0170(12) -0.0019(12)
C1 0.0409(10) 0.0387(10) 0.0353(9) -0.0038(8) -0.0022(8) 0.0042(8)
C2 0.0482(12) 0.0522(13) 0.0427(11) -0.0026(9) -0.0076(8) 0.0122(10)
C3 0.0733(15) 0.0456(12) 0.0485(12) 0.0028(10) -0.0056(11) 0.0187(12)
C4 0.0812(17) 0.0363(11) 0.0520(12) -0.0009(9) -0.0022(12) 0.0049(11)
C5 0.0536(12) 0.0392(11) 0.0527(11) -0.0025(10) -0.0001(10) -0.0028(10)
C6 0.0400(10) 0.0353(10) 0.0384(9) -0.0059(8) -0.0012(8) 0.0018(8)
C7 0.0345(10) 0.0351(10) 0.0539(11) -0.0035(9) -0.0057(9) 0.0010(8)
C8 0.0347(9) 0.0343(9) 0.0393(9) -0.0020(8) -0.0054(8) 0.0022(8)
C9 0.0325(9) 0.0402(10) 0.0415(10) -0.0039(8) -0.0027(8) 0.0021(8)
C10 0.0535(12) 0.0394(11) 0.0434(10) 0.0004(9) -0.0073(9) 0.0090(10)
C11 0.0361(9) 0.0319(9) 0.0402(9) 0.0020(7) -0.0017(8) -0.0020(7)
C12 0.0446(10) 0.0285(9) 0.0416(9) -0.0007(8) -0.0066(8) -0.0039(9)
C13 0.0473(11) 0.0506(12) 0.0434(11) -0.0054(9) 0.0014(9) -0.0048(10)
C14 0.0774(17) 0.0565(14) 0.0503(13) -0.0058(10) 0.0146(13) -0.0002(13)
C15 0.101(2) 0.0676(16) 0.0434(12) -0.0110(11) -0.0072(14) 0.0096(15)

loop_
_atom_type_symbol
_atom_type_description
_atom_type_scat_dispersion_real
_atom_type_scat_dispersion_imag
_atom_type_scat_source
C C 0.0033 0.0016 'International Tables Vol C Tables 4.2.6.8 and 6.1.1.4'
H H 0.0000 0.0000 'International Tables Vol C Tables 4.2.6.8 and 6.1.1.4'
N N 0.0061 0.0033 'International Tables Vol C Tables 4.2.6.8 and 6.1.1.4'
O O 0.0106 0.0060 'International Tables Vol C Tables 4.2.6.8 and 6.1.1.4'
S S 0.1246 0.1234 'International Tables Vol C Tables 4.2.6.8 and 6.1.1.4'

loop_
_geom_angle_atom_site_label_1
_geom_angle_atom_site_label_2
_geom_angle_atom_site_label_3
_geom_angle
_geom_angle_site_symmetry_1
_geom_angle_site_symmetry_3
_geom_angle_publ_flag
C15 S1 C12 92.53(12) . . ?
O1 N1 O2 124.2(2) . . ?
O1 N1 C10 119.8(2) . . ?
O2 N1 C10 115.9(2) . . ?
N3 N2 C8 115.90(17) . . ?
N4 N3 N2 171.8(2) . . ?
C2 C1 C6 121.80(19) . . ?
C2 C1 C9 128.37(19) . . ?
C6 C1 C9 109.77(17) . . ?
C3 C2 C1 117.9(2) . . ?
C3 C2 H2A 121.1 . . ?
C1 C2 H2A 121.1 . . ?
C4 C3 C2 120.2(2) . . ?
C4 C3 H3A 119.9 . . ?
C2 C3 H3A 119.9 . . ?
C3 C4 C5 121.9(2) . . ?
C3 C4 H4A 119.1 . . ?
C5 C4 H4A 119.1 . . ?
C6 C5 C4 118.6(2) . . ?
C6 C5 H5A 120.7 . . ?
C4 C5 H5A 120.7 . . ?
C5 C6 C1 119.61(19) . . ?
C5 C6 C7 129.06(19) . . ?
C1 C6 C7 111.33(17) . . ?
C6 C7 C8 104.17(15) . . ?
C6 C7 H7A 110.9 . . ?
C8 C7 H7A 110.9 . . ?
C6 C7 H7B 110.9 . . ?
C8 C7 H7B 110.9 . . ?
H7A C7 H7B 108.9 . . ?
N2 C8 C7 105.49(16) . . ?
N2 C8 C9 105.47(15) . . ?
C7 C8 C9 104.88(15) . . ?
N2 C8 C11 109.29(15) . . ?
C7 C8 C11 117.06(16) . . ?
C9 C8 C11 113.75(15) . . ?
O3 C9 C1 128.75(18) . . ?
O3 C9 C8 123.93(18) . . ?
C1 C9 C8 107.09(15) . . ?
N1 C10 C11 112.65(18) . . ?
N1 C10 H10A 109.1 . . ?
C11 C10 H10A 109.1 . . ?
N1 C10 H10B 109.1 . . ?
C11 C10 H10B 109.1 . . ?
H10A C10 H10B 107.8 . . ?
C12 C11 C10 111.31(16) . . ?
C12 C11 C8 114.13(15) . . ?
C10 C11 C8 107.83(15) . . ?
C12 C11 H11A 107.8 . . ?
C10 C11 H11A 107.8 . . ?
C8 C11 H11A 107.8 . . ?
C13 C12 C11 128.60(18) . . ?
C13 C12 S1 109.40(15) . . ?
C11 C12 S1 121.87(15) . . ?
C12 C13 C14 113.1(2) . . ?
C12 C13 H13A 123.5 . . ?
C14 C13 H13A 123.5 . . ?
C15 C14 C13 112.4(2) . . ?
C15 C14 H14A 123.8 . . ?
C13 C14 H14A 123.8 . . ?
C14 C15 S1 112.53(19) . . ?
C14 C15 H15B 123.7 . . ?
S1 C15 H15B 123.7 . . ?

loop_
_geom_bond_atom_site_label_1
_geom_bond_atom_site_label_2
_geom_bond_distance
_geom_bond_site_symmetry_2
_geom_bond_publ_flag
S1 C15 1.692(3) . ?
S1 C12 1.7173(19) . ?
O1 N1 1.189(3) . ?
O2 N1 1.207(3) . ?
O3 C9 1.208(2) . ?
N1 C10 1.494(3) . ?
N2 N3 1.236(3) . ?
N2 C8 1.500(3) . ?
N3 N4 1.127(3) . ?
C1 C2 1.390(3) . ?
C1 C6 1.391(3) . ?
C1 C9 1.462(3) . ?
C2 C3 1.382(3) . ?
C2 H2A 0.9300 . ?
C3 C4 1.379(4) . ?
C3 H3A 0.9300 . ?
C4 C5 1.381(3) . ?
C4 H4A 0.9300 . ?
C5 C6 1.378(3) . ?
C5 H5A 0.9300 . ?
C6 C7 1.513(3) . ?
C7 C8 1.528(3) . ?
C7 H7A 0.9700 . ?
C7 H7B 0.9700 . ?
C8 C9 1.547(3) . ?
C8 C11 1.550(3) . ?
C10 C11 1.516(3) . ?
C10 H10A 0.9700 . ?
C10 H10B 0.9700 . ?
C11 C12 1.509(3) . ?
C11 H11A 0.9800 . ?
C12 C13 1.374(3) . ?
C13 C14 1.417(3) . ?
C13 H13A 0.9300 . ?
C14 C15 1.329(4) . ?
C14 H14A 0.9300 . ?
C15 H15B 0.9300 . ?

loop_
_geom_torsion_atom_site_label_1
_geom_torsion_atom_site_label_2
_geom_torsion_atom_site_label_3
_geom_torsion_atom_site_label_4
_geom_torsion
_geom_torsion_site_symmetry_1
_geom_torsion_site_symmetry_2
_geom_torsion_site_symmetry_3
_geom_torsion_site_symmetry_4
_geom_torsion_publ_flag
C8 N2 N3 N4 -172.6(15) . . . . ?
C6 C1 C2 C3 0.0(3) . . . . ?
C9 C1 C2 C3 176.86(19) . . . . ?
C1 C2 C3 C4 0.0(3) . . . . ?
C2 C3 C4 C5 -0.3(4) . . . . ?
C3 C4 C5 C6 0.6(3) . . . . ?
C4 C5 C6 C1 -0.6(3) . . . . ?
C4 C5 C6 C7 178.6(2) . . . . ?
C2 C1 C6 C5 0.3(3) . . . . ?
C9 C1 C6 C5 -177.08(17) . . . . ?
C2 C1 C6 C7 -178.99(18) . . . . ?
C9 C1 C6 C7 3.6(2) . . . . ?
C5 C6 C7 C8 167.9(2) . . . . ?
C1 C6 C7 C8 -12.9(2) . . . . ?
N3 N2 C8 C7 153.11(17) . . . . ?
N3 N2 C8 C9 42.4(2) . . . . ?
N3 N2 C8 C11 -80.2(2) . . . . ?
C6 C7 C8 N2 -94.79(17) . . . . ?
C6 C7 C8 C9 16.3(2) . . . . ?
C6 C7 C8 C11 143.44(16) . . . . ?
C2 C1 C9 O3 4.7(3) . . . . ?
C6 C1 C9 O3 -178.1(2) . . . . ?
C2 C1 C9 C8 -169.93(19) . . . . ?
C6 C1 C9 C8 7.2(2) . . . . ?
N2 C8 C9 O3 -78.7(2) . . . . ?
C7 C8 C9 O3 170.21(18) . . . . ?
C11 C8 C9 O3 41.1(3) . . . . ?
N2 C8 C9 C1 96.26(17) . . . . ?
C7 C8 C9 C1 -14.9(2) . . . . ?
C11 C8 C9 C1 -143.99(16) . . . . ?
O1 N1 C10 C11 -22.7(3) . . . . ?
O2 N1 C10 C11 158.0(2) . . . . ?
N1 C10 C11 C12 -65.4(2) . . . . ?
N1 C10 C11 C8 168.68(18) . . . . ?
N2 C8 C11 C12 -179.89(16) . . . . ?
C7 C8 C11 C12 -60.1(2) . . . . ?
C9 C8 C11 C12 62.5(2) . . . . ?
N2 C8 C11 C10 -55.7(2) . . . . ?
C7 C8 C11 C10 64.1(2) . . . . ?
C9 C8 C11 C10 -173.24(16) . . . . ?
C10 C11 C12 C13 -15.0(3) . . . . ?
C8 C11 C12 C13 107.3(2) . . . . ?
C10 C11 C12 S1 160.51(14) . . . . ?
C8 C11 C12 S1 -77.2(2) . . . . ?
C15 S1 C12 C13 0.88(18) . . . . ?
C15 S1 C12 C11 -175.42(17) . . . . ?
C11 C12 C13 C14 174.90(19) . . . . ?
S1 C12 C13 C14 -1.1(2) . . . . ?
C12 C13 C14 C15 0.8(3) . . . . ?
C13 C14 C15 S1 -0.1(3) . . . . ?
C12 S1 C15 C14 -0.5(2) . . . . ?
